data_7033355
loop_
_publ_author_name
'Basu Baul, Tushar S.'
'Kundu, Sajal'
'Singh, Palwinder'
'Shaveta, ?'
'Guedes da Silva, M F\'atima C'

_publ_section_title
;
 Insight into inhibition of the human amyloid beta protein precursor (APP:
 PDB ID ) using (E)-N-(pyridin-2-ylmethylene)arylamine (LR) models:
 structure elucidation of a family of ZnX2-LR complexes.
;
_journal_issue 5
_journal_name_full 'Dalton transactions (Cambridge, England : 2003)'
_journal_page_first 2359
_journal_page_last 2369
_journal_paper_doi 10.1039/c4dt03151b
_journal_volume 44
_journal_year 2015
_chemical_formula_moiety 'C26 H28 N4 O2 Zn 2+, 2(N O3 -)'
_chemical_formula_sum 'C26 H28 N6 O8 Zn'
_chemical_formula_weight 617.92
_chemical_melting_point 402
_chemical_name_systematic
; 
 ? 
;
_space_group_IT_number 60
_symmetry_cell_setting orthorhombic
_symmetry_Int_Tables_number 60
_symmetry_space_group_name_Hall '-P 2n 2ab'
_symmetry_space_group_name_H-M 'P b c n'
_atom_sites_solution_hydrogens mixed
_atom_sites_solution_primary direct
_atom_sites_solution_secondary difmap
_audit_creation_date 6-Dec-2011
_audit_creation_method SHELXL-97
_audit_update_record
;
2014-09-12 deposited with the CCDC.
2014-12-05 downloaded from the CCDC.
;
_cell_angle_alpha 90.00
_cell_angle_beta 90.00
_cell_angle_gamma 90.00
_cell_formula_units_Z 4
_cell_length_a 19.7280(3)
_cell_length_b 9.41866(12)
_cell_length_c 14.5758(2)
_cell_measurement_reflns_used 16721
_cell_measurement_temperature 160(1)
_cell_measurement_theta_max 32.2753
_cell_measurement_theta_min 2.1579
_cell_volume 2708.35(7)
_computing_cell_refinement 'CrysAlisPro, Version 1.171.35.19 (Agilent Technologies, 2011)'
_computing_data_collection 'CrysAlisPro, Version 1.171.35.19 (Agilent Technologies, 2011)'
_computing_data_reduction 'CrysAlisPro, Version 1.171.35.19 (Agilent Technologies, 2011)'
_computing_molecular_graphics 'ORTEPII (Johnson, 1976)'
_computing_publication_material 'SHELXL97 and PLATON (Spek, 2009)'
_computing_structure_refinement 'SHELXL97 (Sheldrick, 2008)'
_computing_structure_solution 'SHELXS97 (Sheldrick, 2008)'
_diffrn_ambient_temperature 160(1)
_diffrn_detector 'Atlas CCD camera on \k goniostat'
_diffrn_detector_area_resol_mean 10.3801
_diffrn_measured_fraction_theta_full 0.999
_diffrn_measured_fraction_theta_max 0.963
_diffrn_measurement_device_type 'Oxford Diffraction SuperNova, dual radiation diffractometer'
_diffrn_measurement_method '\w scans'
_diffrn_radiation_monochromator mirror
_diffrn_radiation_source 'SuperNova (Mo) X-ray Source'
_diffrn_radiation_type 'Mo K\a'
_diffrn_radiation_wavelength 0.71073
_diffrn_reflns_av_R_equivalents 0.0279
_diffrn_reflns_av_sigmaI/netI 0.0163
_diffrn_reflns_limit_h_max 29
_diffrn_reflns_limit_h_min -29
_diffrn_reflns_limit_k_max 14
_diffrn_reflns_limit_k_min -13
_diffrn_reflns_limit_l_max 21
_diffrn_reflns_limit_l_min -21
_diffrn_reflns_number 40574
_diffrn_reflns_theta_full 30.01
_diffrn_reflns_theta_max 32.35
_diffrn_reflns_theta_min 2.40
_diffrn_standards_decay_% 0
_diffrn_standards_number 0
_exptl_absorpt_coefficient_mu 0.968
_exptl_absorpt_correction_T_max 1.00000
_exptl_absorpt_correction_T_min 0.79632
_exptl_absorpt_correction_type multi-scan
_exptl_absorpt_process_details
;
Empirical absorption correction using spherical harmonics,
 implemented in SCALE3 ABSPACK scaling algorithm.
CrysAlisPro, Version 1.171.35.19 (Agilent Technologies, 2011)
;
_exptl_crystal_colour 'light yellow'
_exptl_crystal_density_diffrn 1.515
_exptl_crystal_density_method 'not measured'
_exptl_crystal_description prism
_exptl_crystal_F_000 1280
_exptl_crystal_recrystallization_method 'Re-crystallisation from solvent: MeCN'
_exptl_crystal_size_max 0.22
_exptl_crystal_size_mid 0.17
_exptl_crystal_size_min 0.10
_refine_diff_density_max 0.416
_refine_diff_density_min -0.466
_refine_diff_density_rms 0.055
_refine_ls_extinction_method none
_refine_ls_goodness_of_fit_ref 1.062
_refine_ls_hydrogen_treatment mixed
_refine_ls_matrix_type full
_refine_ls_number_parameters 195
_refine_ls_number_reflns 4652
_refine_ls_number_restraints 0
_refine_ls_restrained_S_all 1.062
_refine_ls_R_factor_all 0.0393
_refine_ls_R_factor_gt 0.0292
_refine_ls_shift/su_max 0.001
_refine_ls_shift/su_mean 0.000
_refine_ls_structure_factor_coef Fsqd
_refine_ls_weighting_details 'w=1/[\s^2^(Fo^2^)+(0.0339P)^2^+1.1735P] where P=(Fo^2^+2Fc^2^)/3'
_refine_ls_weighting_scheme calc
_refine_ls_wR_factor_gt 0.0724
_refine_ls_wR_factor_ref 0.0784
_reflns_number_gt 3891
_reflns_number_total 4652
_reflns_threshold_expression 'I > 2\s(I)'
_cod_data_source_file c4dt03151b2.cif
_cod_data_source_block 5
_cod_depositor_comments
;Adding full bibliography for 7033351--7033355.cif.

The following automatic conversions were performed:

'_atom_sites_solution_hydrogens' value 'geom & difmap' was changed to
'mixed'.

Automatic conversion script
Id: cif_fix_values 6452 2018-10-05 10:23:21Z andrius 
;
_cod_original_cell_volume 2708.34(6)
_cod_database_code 7033355

loop_
_symmetry_equiv_pos_as_xyz
'x, y, z'
'-x+1/2, -y+1/2, z+1/2'
'x+1/2, -y+1/2, -z'
'-x, y, -z+1/2'
'-x, -y, -z'
'x-1/2, y-1/2, -z-1/2'
'-x-1/2, y-1/2, z'
'x, -y, z-1/2'

loop_
_atom_site_label
_atom_site_type_symbol
_atom_site_fract_x
_atom_site_fract_y
_atom_site_fract_z
_atom_site_U_iso_or_equiv
_atom_site_adp_type
_atom_site_occupancy
_atom_site_symmetry_multiplicity
_atom_site_calc_flag
_atom_site_refinement_flags
Zn1 Zn 0.5000 0.241446(18) 0.2500 0.01612(6) Uani 1 2 d S
O1 O 0.49794(5) 0.39737(10) 0.14980(7) 0.02605(18) Uani 1 1 d .
H11 H 0.4831(9) 0.387(2) 0.0999(14) 0.039(5) Uiso 1 1 d .
H12 H 0.5321(10) 0.451(2) 0.1446(14) 0.052(6) Uiso 1 1 d .
O2 O 0.60624(5) 0.57618(12) 0.15107(7) 0.0366(2) Uani 1 1 d .
O3 O 0.57823(6) 0.58845(13) 0.00898(7) 0.0456(3) Uani 1 1 d .
O4 O 0.65335(6) 0.73244(11) 0.06388(9) 0.0412(3) Uani 1 1 d .
N1 N 0.60652(5) 0.22515(10) 0.24681(6) 0.01873(18) Uani 1 1 d .
N2 N 0.51697(5) 0.05893(10) 0.15581(6) 0.01887(18) Uani 1 1 d .
N3 N 0.61303(5) 0.63301(11) 0.07366(7) 0.0242(2) Uani 1 1 d .
C1 C 0.63019(6) 0.11202(12) 0.20009(8) 0.0205(2) Uani 1 1 d .
C2 C 0.69883(6) 0.08086(15) 0.19468(9) 0.0278(3) Uani 1 1 d .
H2 H 0.7142 0.0004 0.1613 0.033 Uiso 1 1 calc R
C3 C 0.74471(6) 0.16926(17) 0.23890(9) 0.0311(3) Uani 1 1 d .
H3 H 0.7920 0.1503 0.2365 0.037 Uiso 1 1 calc R
C4 C 0.72025(6) 0.28527(16) 0.28651(10) 0.0292(3) Uani 1 1 d .
H4 H 0.7505 0.3473 0.3175 0.035 Uiso 1 1 calc R
C5 C 0.65089(6) 0.31022(13) 0.28855(9) 0.0244(2) Uani 1 1 d .
H5 H 0.6345 0.3908 0.3208 0.029 Uiso 1 1 calc R
C6 C 0.57930(6) 0.02122(12) 0.15584(8) 0.0214(2) Uani 1 1 d .
H6 H 0.5926 -0.0651 0.1274 0.026 Uiso 1 1 calc R
C7 C 0.46700(6) -0.03470(12) 0.12009(7) 0.0194(2) Uani 1 1 d .
C8 C 0.47170(6) -0.18146(13) 0.13035(9) 0.0246(2) Uani 1 1 d .
H8 H 0.5096 -0.2219 0.1609 0.029 Uiso 1 1 calc R
C9 C 0.42110(7) -0.26834(13) 0.09593(10) 0.0284(3) Uani 1 1 d .
H9 H 0.4250 -0.3683 0.1028 0.034 Uiso 1 1 calc R
C10 C 0.36462(6) -0.21253(14) 0.05148(9) 0.0248(2) Uani 1 1 d .
C11 C 0.35987(6) -0.06523(13) 0.04405(8) 0.0235(2) Uani 1 1 d .
H111 H 0.3212 -0.0246 0.0154 0.028 Uiso 1 1 calc R
C12 C 0.41025(6) 0.02333(12) 0.07759(8) 0.0216(2) Uani 1 1 d .
H121 H 0.4060 0.1234 0.0716 0.026 Uiso 1 1 calc R
C13 C 0.31149(7) -0.30889(16) 0.01143(10) 0.0338(3) Uani 1 1 d .
H131 H 0.2685 -0.2574 0.0065 0.051 Uiso 1 1 calc R
H132 H 0.3056 -0.3917 0.0513 0.051 Uiso 1 1 calc R
H133 H 0.3258 -0.3403 -0.0497 0.051 Uiso 1 1 calc R

loop_
_atom_site_aniso_label
_atom_site_aniso_U_11
_atom_site_aniso_U_22
_atom_site_aniso_U_33
_atom_site_aniso_U_23
_atom_site_aniso_U_13
_atom_site_aniso_U_12
Zn1 0.01440(9) 0.01567(9) 0.01829(9) 0.000 0.00039(6) 0.000
O1 0.0267(4) 0.0254(4) 0.0261(4) 0.0086(3) -0.0068(4) -0.0065(4)
O2 0.0351(5) 0.0457(6) 0.0289(5) 0.0120(4) -0.0078(4) -0.0151(4)
O3 0.0547(7) 0.0492(7) 0.0328(5) -0.0061(5) -0.0214(5) 0.0053(5)
O4 0.0323(5) 0.0362(5) 0.0551(7) 0.0148(5) 0.0045(5) -0.0072(4)
N1 0.0167(4) 0.0201(4) 0.0194(4) 0.0025(3) 0.0008(3) -0.0005(3)
N2 0.0214(4) 0.0196(4) 0.0156(4) -0.0004(3) 0.0011(3) 0.0000(3)
N3 0.0228(5) 0.0238(5) 0.0260(5) 0.0019(4) -0.0024(4) 0.0027(4)
C1 0.0189(5) 0.0239(5) 0.0188(5) 0.0029(4) 0.0025(4) 0.0026(4)
C2 0.0208(5) 0.0382(7) 0.0244(5) 0.0026(5) 0.0038(4) 0.0080(5)
C3 0.0172(5) 0.0456(8) 0.0307(6) 0.0085(6) 0.0014(5) 0.0036(5)
C4 0.0200(5) 0.0362(6) 0.0313(6) 0.0066(5) -0.0036(5) -0.0059(5)
C5 0.0208(5) 0.0243(5) 0.0280(6) 0.0020(5) -0.0019(4) -0.0029(4)
C6 0.0235(5) 0.0214(5) 0.0194(5) -0.0015(4) 0.0034(4) 0.0029(4)
C7 0.0222(5) 0.0200(5) 0.0160(4) -0.0028(4) 0.0010(4) 0.0007(4)
C8 0.0243(5) 0.0206(5) 0.0288(6) -0.0011(4) -0.0033(5) 0.0037(4)
C9 0.0293(6) 0.0207(5) 0.0352(7) -0.0013(5) -0.0036(5) 0.0013(4)
C10 0.0230(5) 0.0274(6) 0.0239(5) -0.0035(5) 0.0007(4) -0.0010(4)
C11 0.0227(5) 0.0274(6) 0.0204(5) -0.0018(4) -0.0009(4) 0.0032(4)
C12 0.0256(5) 0.0205(5) 0.0188(5) -0.0012(4) 0.0011(4) 0.0033(4)
C13 0.0286(6) 0.0328(7) 0.0400(7) -0.0047(6) -0.0050(6) -0.0052(5)

loop_
_atom_type_symbol
_atom_type_description
_atom_type_number_in_cell
_atom_type_scat_dispersion_real
_atom_type_scat_dispersion_imag
_atom_type_scat_source
C C 104 0.0033 0.0016
; International Tables for Crystallography (1992). 
Vol. C, Tables 4.2.6.8 and 6.1.1.4
;
H H 112 0.0000 0.0000
; International Tables for Crystallography (1992). 
Vol. C, Tables 4.2.6.8 and 6.1.1.4
;
N N 24 0.0061 0.0033
; International Tables for Crystallography (1992). 
Vol. C, Tables 4.2.6.8 and 6.1.1.4
;
O O 32 0.0106 0.0060
; International Tables for Crystallography (1992). 
Vol. C, Tables 4.2.6.8 and 6.1.1.4
;
Zn Zn 4 0.2839 1.4301
; International Tables for Crystallography (1992). 
Vol. C, Tables 4.2.6.8 and 6.1.1.4
;

loop_
_geom_angle_atom_site_label_1
_geom_angle_atom_site_label_2
_geom_angle_atom_site_label_3
_geom_angle
_geom_angle_site_symmetry_1
_geom_angle_site_symmetry_3
O1 Zn1 O1 89.71(6) 4_655 .
O1 Zn1 N1 92.73(4) . 4_655
O1 Zn1 N1 93.19(4) . .
N1 Zn1 N1 171.65(5) 4_655 .
O1 Zn1 N2 96.64(4) . .
N1 Zn1 N2 77.30(4) . .
O1 Zn1 N2 168.42(4) . 4_655
N1 Zn1 N2 96.16(4) . 4_655
N2 Zn1 N2 78.84(5) . 4_655
Zn1 O1 H11 124.6(14) . .
Zn1 O1 H12 118.2(14) . .
H11 O1 H12 106.6(18) . .
C5 N1 C1 118.57(10) . .
C5 N1 Zn1 126.92(8) . .
C1 N1 Zn1 114.46(8) . .
C6 N2 C7 119.62(10) . .
C6 N2 Zn1 111.02(8) . .
C7 N2 Zn1 126.93(7) . .
O4 N3 O3 121.66(12) . .
O4 N3 O2 119.66(11) . .
O3 N3 O2 118.68(11) . .
N1 C1 C2 122.26(11) . .
N1 C1 C6 116.46(10) . .
C2 C1 C6 121.27(11) . .
C1 C2 C3 118.88(12) . .
C1 C2 H2 120.6 . .
C3 C2 H2 120.6 . .
C4 C3 C2 118.67(12) . .
C4 C3 H3 120.7 . .
C2 C3 H3 120.7 . .
C3 C4 C5 119.26(12) . .
C3 C4 H4 120.4 . .
C5 C4 H4 120.4 . .
N1 C5 C4 122.36(12) . .
N1 C5 H5 118.8 . .
C4 C5 H5 118.8 . .
N2 C6 C1 119.70(10) . .
N2 C6 H6 120.2 . .
C1 C6 H6 120.2 . .
C12 C7 C8 119.41(11) . .
C12 C7 N2 118.52(10) . .
C8 C7 N2 122.00(10) . .
C9 C8 C7 119.95(11) . .
C9 C8 H8 120.0 . .
C7 C8 H8 120.0 . .
C8 C9 C10 121.50(12) . .
C8 C9 H9 119.2 . .
C10 C9 H9 119.2 . .
C9 C10 C11 117.74(11) . .
C9 C10 C13 120.70(12) . .
C11 C10 C13 121.55(12) . .
C12 C11 C10 121.53(11) . .
C12 C11 H111 119.2 . .
C10 C11 H111 119.2 . .
C11 C12 C7 119.83(11) . .
C11 C12 H121 120.1 . .
C7 C12 H121 120.1 . .
C10 C13 H131 109.5 . .
C10 C13 H132 109.5 . .
H131 C13 H132 109.5 . .
C10 C13 H133 109.5 . .
H131 C13 H133 109.5 . .
H132 C13 H133 109.5 . .

loop_
_geom_bond_atom_site_label_1
_geom_bond_atom_site_label_2
_geom_bond_distance
Zn1 O1 2.0716(9)
Zn1 N1 2.1076(10)
Zn1 N2 2.2253(10)
O1 H11 0.79(2)
O1 H12 0.85(2)
O2 N3 1.2559(14)
O3 N3 1.2396(14)
O4 N3 1.2369(14)
N1 C5 1.3334(15)
N1 C1 1.3480(15)
N2 C6 1.2798(15)
N2 C7 1.4216(14)
C1 C2 1.3878(16)
C1 C6 1.4681(16)
C2 C3 1.389(2)
C2 H2 0.9500
C3 C4 1.381(2)
C3 H3 0.9500
C4 C5 1.3887(17)
C4 H4 0.9500
C5 H5 0.9500
C6 H6 0.9500
C7 C12 1.3914(16)
C7 C8 1.3934(16)
C8 C9 1.3849(18)
C8 H8 0.9500
C9 C10 1.3919(18)
C9 H9 0.9500
C10 C11 1.3948(18)
C10 C13 1.5043(18)
C11 C12 1.3864(17)
C11 H111 0.9500
C12 H121 0.9500
C13 H131 0.9800
C13 H132 0.9800
C13 H133 0.9800

loop_
_geom_hbond_atom_site_label_D
_geom_hbond_atom_site_label_H
_geom_hbond_atom_site_label_A
_geom_hbond_distance_DH
_geom_hbond_distance_HA
_geom_hbond_distance_DA
_geom_hbond_angle_DHA
_geom_hbond_site_symmetry_A
_geom_hbond_publ_flag
O1 H12 O2 0.85(2) 1.88(2) 2.7207(13) 172(2) . yes
O1 H12 O3 0.85(2) 2.53(2) 3.1561(16) 131.5(17) . yes
O1 H11 O3 0.79(2) 2.01(2) 2.7625(14) 159.3(19) 5_665 yes

loop_
_geom_torsion_atom_site_label_1
_geom_torsion_atom_site_label_2
_geom_torsion_atom_site_label_3
_geom_torsion_atom_site_label_4
_geom_torsion
_geom_torsion_site_symmetry_1
O1 Zn1 N1 C5 -8.86(10) 4_655
O1 Zn1 N1 C5 81.00(10) .
N1 Zn1 N1 C5 -143.94(9) 4_655
N2 Zn1 N1 C5 177.10(10) .
N2 Zn1 N1 C5 -105.84(10) 4_655
O1 Zn1 N1 C1 168.21(8) 4_655
O1 Zn1 N1 C1 -101.94(8) .
N1 Zn1 N1 C1 33.12(7) 4_655
N2 Zn1 N1 C1 -5.84(7) .
N2 Zn1 N1 C1 71.22(8) 4_655
O1 Zn1 N2 C6 -22.0(2) 4_655
O1 Zn1 N2 C6 100.84(8) .
N1 Zn1 N2 C6 -165.67(8) 4_655
N1 Zn1 N2 C6 9.06(8) .
N2 Zn1 N2 C6 -89.96(8) 4_655
O1 Zn1 N2 C7 140.03(17) 4_655
O1 Zn1 N2 C7 -97.13(9) .
N1 Zn1 N2 C7 -3.64(9) 4_655
N1 Zn1 N2 C7 171.09(9) .
N2 Zn1 N2 C7 72.07(9) 4_655
C5 N1 C1 C2 0.50(16) .
Zn1 N1 C1 C2 -176.82(9) .
C5 N1 C1 C6 179.64(10) .
Zn1 N1 C1 C6 2.31(12) .
N1 C1 C2 C3 -0.00(18) .
C6 C1 C2 C3 -179.10(11) .
C1 C2 C3 C4 -0.16(19) .
C2 C3 C4 C5 -0.16(19) .
C1 N1 C5 C4 -0.85(17) .
Zn1 N1 C5 C4 176.11(9) .
C3 C4 C5 N1 0.69(19) .
C7 N2 C6 C1 -174.54(10) .
Zn1 N2 C6 C1 -11.02(13) .
N1 C1 C6 N2 6.47(16) .
C2 C1 C6 N2 -174.39(11) .
C6 N2 C7 C12 -147.79(11) .
Zn1 N2 C7 C12 51.56(13) .
C6 N2 C7 C8 35.35(16) .
Zn1 N2 C7 C8 -125.30(10) .
C12 C7 C8 C9 1.91(18) .
N2 C7 C8 C9 178.74(11) .
C7 C8 C9 C10 -0.6(2) .
C8 C9 C10 C11 -1.2(2) .
C8 C9 C10 C13 177.67(13) .
C9 C10 C11 C12 1.57(19) .
C13 C10 C11 C12 -177.26(12) .
C10 C11 C12 C7 -0.24(18) .
C8 C7 C12 C11 -1.51(17) .
N2 C7 C12 C11 -178.45(10) .
